data_7150846
loop_
_publ_author_name
'Basheer, Ahmad'
'Rappoport, Zvi'

_publ_section_title
;
 Enols and thioenols of substituted cyanomonothiocarbonylmalonamides:
 structures, enolization vs. thioenolization, equilibria and
 conformations
;
_journal_issue 6
_journal_name_full 'Organic &amp;  Biomolecular Chemistry'
_journal_page_first 1071
_journal_page_last 1082
_journal_paper_doi 10.1039/b717556f
_journal_volume 6
_journal_year 2008
_chemical_formula_moiety 'C7 H11 N3 O S'
_chemical_formula_sum 'C7 H11 N3 O S'
_chemical_formula_weight 185.25
_chemical_name_systematic
;
?
;
_space_group_IT_number 14
_symmetry_cell_setting monoclinic
_symmetry_space_group_name_Hall '-P 2ybc'
_symmetry_space_group_name_H-M 'P 1 21/c 1'
_atom_sites_solution_hydrogens geom
_atom_sites_solution_primary direct
_atom_sites_solution_secondary difmap
_audit_creation_method SHELXL-97
_cell_angle_alpha 90.00
_cell_angle_beta 108.8310(10)
_cell_angle_gamma 90.00
_cell_formula_units_Z 12
_cell_length_a 14.6537(11)
_cell_length_b 14.1922(11)
_cell_length_c 14.9966(12)
_cell_measurement_temperature 295(1)
_cell_volume 2951.9(4)
_computing_cell_refinement 'Bruker SMART'
_computing_data_collection 'Bruker SMART'
_computing_data_reduction 'Bruker SAINT'
_computing_molecular_graphics 'Bruker SHELXTL'
_computing_publication_material 'Bruker SHELXTL'
_computing_structure_refinement 'SHELXL-97 (Sheldrick, 1997)'
_computing_structure_solution 'SHELXS-97 (Sheldrick, 1990)'
_diffrn_ambient_temperature 295(1)
_diffrn_measured_fraction_theta_full 0.995
_diffrn_measured_fraction_theta_max 0.995
_diffrn_measurement_device_type 'CCD area detector'
_diffrn_measurement_method 'phi and omega scans'
_diffrn_radiation_monochromator graphite
_diffrn_radiation_source 'fine-focus sealed tube'
_diffrn_radiation_type MoK\a
_diffrn_radiation_wavelength 0.71073
_diffrn_reflns_av_R_equivalents 0.0635
_diffrn_reflns_av_sigmaI/netI 0.0527
_diffrn_reflns_limit_h_max 18
_diffrn_reflns_limit_h_min -18
_diffrn_reflns_limit_k_max 17
_diffrn_reflns_limit_k_min -17
_diffrn_reflns_limit_l_max 18
_diffrn_reflns_limit_l_min -18
_diffrn_reflns_number 29673
_diffrn_reflns_theta_full 26.00
_diffrn_reflns_theta_max 26.00
_diffrn_reflns_theta_min 1.47
_exptl_absorpt_coefficient_mu 0.289
_exptl_absorpt_correction_T_max 0.9662
_exptl_absorpt_correction_T_min 0.9365
_exptl_absorpt_correction_type none
_exptl_crystal_colour colorless
_exptl_crystal_density_diffrn 1.251
_exptl_crystal_density_method 'not measured'
_exptl_crystal_description shapeless
_exptl_crystal_F_000 1176
_exptl_crystal_size_max 0.23
_exptl_crystal_size_mid 0.13
_exptl_crystal_size_min 0.12
_refine_diff_density_max 0.372
_refine_diff_density_min -0.229
_refine_diff_density_rms 0.067
_refine_ls_extinction_method none
_refine_ls_goodness_of_fit_ref 1.245
_refine_ls_hydrogen_treatment mixed
_refine_ls_matrix_type full
_refine_ls_number_parameters 346
_refine_ls_number_reflns 5779
_refine_ls_number_restraints 0
_refine_ls_restrained_S_all 1.245
_refine_ls_R_factor_all 0.1425
_refine_ls_R_factor_gt 0.1047
_refine_ls_shift/su_max 0.001
_refine_ls_shift/su_mean 0.000
_refine_ls_structure_factor_coef Fsqd
_refine_ls_weighting_details 'calc w=1/[\s^2^(Fo^2^)+(0.0756P)^2^+2.1955P] where P=(Fo^2^+2Fc^2^)/3'
_refine_ls_weighting_scheme calc
_refine_ls_wR_factor_gt 0.1972
_refine_ls_wR_factor_ref 0.2133
_reflns_number_gt 4178
_reflns_number_total 5779
_reflns_threshold_expression >2sigma(I)
_cod_data_source_file b717556f.txt
_cod_data_source_block 12d
_cod_depositor_comments
;
The following automatic conversions were performed:
'_symmetry_cell_setting' value 'Monoclinic' changed to 'monoclinic'
according to '/home/saulius/struct/CIF-dictionaries/cif_core.dic'
dictionary named 'cif_core.dic' version 2.4.1 from 2010-06-29.

Automatic conversion script
Id: cif_fix_enum 1527 2010-12-29 10:47:43Z saulius 
;
_cod_original_sg_symbol_H-M P2(1)/c
_cod_database_code 7150846

loop_
_symmetry_equiv_pos_as_xyz
'x, y, z'
'-x, y+1/2, -z+1/2'
'-x, -y, -z'
'x, -y-1/2, z-1/2'

loop_
_atom_site_label
_atom_site_type_symbol
_atom_site_fract_x
_atom_site_fract_y
_atom_site_fract_z
_atom_site_U_iso_or_equiv
_atom_site_adp_type
_atom_site_occupancy
_atom_site_symmetry_multiplicity
_atom_site_calc_flag
_atom_site_refinement_flags
_atom_site_disorder_assembly
_atom_site_disorder_group
C1 C 0.2750(3) 0.2587(3) 0.0198(3) 0.0373(10) Uani 1 1 d . . .
C2 C 0.2175(3) 0.2480(3) 0.0885(3) 0.0359(10) Uani 1 1 d . . .
H2 H 0.1493 0.2600 0.0543 0.043 Uiso 1 1 calc R . .
C3 C 0.2517(3) 0.3182(3) 0.1708(3) 0.0357(10) Uani 1 1 d . . .
C4 C 0.2271(3) 0.1522(4) 0.1254(3) 0.0460(11) Uani 1 1 d . . .
C5 C 0.1994(4) 0.4189(4) 0.2760(3) 0.0572(13) Uani 1 1 d . . .
H5A H 0.2366 0.3897 0.3341 0.086 Uiso 1 1 calc R . .
H5B H 0.1386 0.4393 0.2806 0.086 Uiso 1 1 calc R . .
H5C H 0.2339 0.4723 0.2638 0.086 Uiso 1 1 calc R . .
C6 C 0.1857(4) 0.4047(4) -0.0369(4) 0.0776(18) Uani 1 1 d . . .
H6A H 0.1471 0.3844 0.0004 0.116 Uiso 1 1 calc R . .
H6B H 0.1450 0.4157 -0.1005 0.116 Uiso 1 1 calc R . .
H6C H 0.2186 0.4620 -0.0112 0.116 Uiso 1 1 calc R . .
C7 C 0.3130(5) 0.3482(5) -0.0982(4) 0.088(2) Uani 1 1 d . . .
H7A H 0.3605 0.3960 -0.0717 0.132 Uiso 1 1 calc R . .
H7B H 0.2717 0.3684 -0.1589 0.132 Uiso 1 1 calc R . .
H7C H 0.3447 0.2907 -0.1049 0.132 Uiso 1 1 calc R . .
N1 N 0.2558(3) 0.3324(3) -0.0363(3) 0.0528(10) Uani 1 1 d . . .
N2 N 0.2311(4) 0.0794(3) 0.1567(3) 0.0729(14) Uani 1 1 d . . .
N3 N 0.1830(3) 0.3518(3) 0.1998(3) 0.0422(9) Uani 1 1 d . . .
H3N H 0.128(4) 0.339(3) 0.169(3) 0.055(16) Uiso 1 1 d . . .
O1 O 0.3349(2) 0.1977(2) 0.0191(2) 0.0495(8) Uani 1 1 d . . .
S1 S 0.36660(8) 0.34463(11) 0.21812(10) 0.0635(4) Uani 1 1 d . . .
C1' C 0.5983(3) 0.2262(3) 0.2627(3) 0.0360(10) Uani 1 1 d . . .
C2' C 0.5545(3) 0.2488(3) 0.1573(3) 0.0314(9) Uani 1 1 d . . .
H2' H 0.4845 0.2405 0.1386 0.038 Uiso 1 1 calc R . .
C3' C 0.5943(3) 0.1842(3) 0.0959(3) 0.0350(10) Uani 1 1 d . . .
C4' C 0.5752(3) 0.3465(4) 0.1392(3) 0.0448(11) Uani 1 1 d . . .
C5' C 0.5511(4) 0.0933(4) -0.0490(3) 0.0592(14) Uani 1 1 d . . .
H5'1 H 0.5902 0.1279 -0.0781 0.089 Uiso 1 1 calc R . .
H5'2 H 0.4925 0.0739 -0.0963 0.089 Uiso 1 1 calc R . .
H5'3 H 0.5857 0.0387 -0.0180 0.089 Uiso 1 1 calc R . .
C6' C 0.4911(4) 0.0876(4) 0.2379(3) 0.0606(14) Uani 1 1 d . . .
H6'1 H 0.4566 0.1178 0.1795 0.091 Uiso 1 1 calc R . .
H6'2 H 0.4472 0.0726 0.2715 0.091 Uiso 1 1 calc R . .
H6'3 H 0.5203 0.0307 0.2253 0.091 Uiso 1 1 calc R . .
C7' C 0.6085(4) 0.1255(4) 0.3940(3) 0.0709(16) Uani 1 1 d . . .
H7'1 H 0.6699 0.0959 0.4037 0.106 Uiso 1 1 calc R . .
H7'2 H 0.5665 0.0827 0.4115 0.106 Uiso 1 1 calc R . .
H7'3 H 0.6172 0.1813 0.4320 0.106 Uiso 1 1 calc R . .
N1' N 0.5660(3) 0.1509(3) 0.2948(2) 0.0425(9) Uani 1 1 d . . .
N2' N 0.5899(4) 0.4212(3) 0.1213(3) 0.0719(14) Uani 1 1 d . . .
N3' N 0.5281(3) 0.1529(3) 0.0196(2) 0.0413(9) Uani 1 1 d . . .
H3N' H 0.469(3) 0.170(3) 0.009(3) 0.043(13) Uiso 1 1 d . . .
O1' O 0.6614(2) 0.2785(2) 0.3127(2) 0.0501(8) Uani 1 1 d . . .
S1' S 0.71012(9) 0.16277(11) 0.12597(10) 0.0671(5) Uani 1 1 d . . .
C1" C 0.9415(3) 0.2716(3) 0.5371(3) 0.0382(10) Uani 1 1 d . . .
C2" C 0.8818(3) 0.2484(3) 0.4352(3) 0.0465(12) Uani 1 1 d . . .
H2" H 0.8140 0.2625 0.4263 0.056 Uiso 1 1 calc R . .
C3" C 0.9134(3) 0.3050(3) 0.3627(3) 0.0388(10) Uani 1 1 d . . .
C4" C 0.8905(4) 0.1483(4) 0.4165(4) 0.0696(17) Uani 1 1 d . . .
C5" C 0.8540(4) 0.3883(4) 0.2129(3) 0.0600(14) Uani 1 1 d . . .
H5"1 H 0.8746 0.4510 0.2340 0.090 Uiso 1 1 calc R . .
H5"2 H 0.7938 0.3910 0.1625 0.090 Uiso 1 1 calc R . .
H5"3 H 0.9017 0.3585 0.1911 0.090 Uiso 1 1 calc R . .
C6" C 0.8705(4) 0.4310(4) 0.5137(4) 0.0639(15) Uani 1 1 d . . .
H6"1 H 0.9109 0.4702 0.4901 0.096 Uiso 1 1 calc R . .
H6"2 H 0.8429 0.4680 0.5521 0.096 Uiso 1 1 calc R . .
H6"3 H 0.8198 0.4048 0.4618 0.096 Uiso 1 1 calc R . .
C7" C 0.9815(4) 0.3777(4) 0.6677(4) 0.0738(16) Uani 1 1 d . . .
H7"1 H 1.0110 0.3217 0.7002 0.111 Uiso 1 1 calc R . .
H7"2 H 0.9382 0.4034 0.6977 0.111 Uiso 1 1 calc R . .
H7"3 H 1.0305 0.4232 0.6694 0.111 Uiso 1 1 calc R . .
N1" N 0.9280(3) 0.3547(3) 0.5701(3) 0.0490(10) Uani 1 1 d . . .
N2" N 0.8956(5) 0.0714(4) 0.4008(4) 0.119(2) Uani 1 1 d . . .
N3" N 0.8417(3) 0.3343(3) 0.2903(3) 0.0474(10) Uani 1 1 d . . .
H3N" H 0.784(4) 0.322(3) 0.290(4) 0.066(17) Uiso 1 1 d . . .
O1" O 0.9959(2) 0.2108(2) 0.5842(2) 0.0513(8) Uani 1 1 d . . .
S1" S 1.02885(9) 0.32335(10) 0.37913(9) 0.0600(4) Uani 1 1 d . . .

loop_
_atom_site_aniso_label
_atom_site_aniso_U_11
_atom_site_aniso_U_22
_atom_site_aniso_U_33
_atom_site_aniso_U_23
_atom_site_aniso_U_13
_atom_site_aniso_U_12
C1 0.035(2) 0.047(3) 0.026(2) -0.003(2) 0.0046(17) -0.006(2)
C2 0.025(2) 0.048(3) 0.030(2) -0.0080(19) 0.0018(16) -0.0070(18)
C3 0.037(2) 0.041(3) 0.031(2) 0.0004(18) 0.0145(18) -0.0040(19)
C4 0.051(3) 0.047(3) 0.040(3) -0.009(2) 0.015(2) -0.015(2)
C5 0.058(3) 0.063(3) 0.059(3) -0.016(3) 0.030(3) -0.002(3)
C6 0.102(5) 0.055(4) 0.071(4) 0.020(3) 0.021(4) 0.013(3)
C7 0.123(6) 0.093(5) 0.065(4) 0.012(3) 0.053(4) -0.012(4)
N1 0.070(3) 0.050(3) 0.040(2) 0.0033(19) 0.020(2) -0.005(2)
N2 0.094(4) 0.057(3) 0.063(3) -0.001(2) 0.019(3) -0.023(3)
N3 0.035(2) 0.048(2) 0.045(2) -0.0096(18) 0.0138(18) -0.0054(18)
O1 0.0460(18) 0.063(2) 0.0425(18) -0.0071(15) 0.0189(15) 0.0022(16)
S1 0.0337(6) 0.0903(11) 0.0678(9) -0.0442(8) 0.0180(6) -0.0164(6)
C1' 0.031(2) 0.051(3) 0.028(2) -0.007(2) 0.0121(18) 0.0045(19)
C2' 0.029(2) 0.035(2) 0.031(2) -0.0026(17) 0.0098(16) 0.0036(17)
C3' 0.045(2) 0.030(2) 0.033(2) 0.0027(18) 0.0158(19) 0.0024(18)
C4' 0.053(3) 0.044(3) 0.039(2) -0.004(2) 0.017(2) 0.010(2)
C5' 0.078(4) 0.063(3) 0.041(3) -0.018(2) 0.027(3) -0.009(3)
C6' 0.074(4) 0.055(3) 0.053(3) 0.000(3) 0.020(3) -0.016(3)
C7' 0.081(4) 0.090(4) 0.039(3) 0.015(3) 0.017(3) -0.001(3)
N1' 0.043(2) 0.051(2) 0.0345(19) 0.0071(17) 0.0134(16) 0.0019(18)
N2' 0.102(4) 0.041(3) 0.081(3) 0.002(2) 0.042(3) 0.004(3)
N3' 0.045(2) 0.048(2) 0.032(2) -0.0064(17) 0.0126(18) -0.0024(19)
O1' 0.0440(18) 0.072(2) 0.0324(16) -0.0088(16) 0.0098(14) -0.0109(17)
S1' 0.0433(7) 0.0896(11) 0.0645(9) -0.0269(8) 0.0121(6) 0.0198(7)
C1" 0.029(2) 0.048(3) 0.040(2) 0.009(2) 0.0136(19) -0.004(2)
C2" 0.033(2) 0.050(3) 0.049(3) 0.013(2) 0.004(2) -0.009(2)
C3" 0.043(2) 0.037(2) 0.035(2) 0.0022(19) 0.009(2) -0.0027(19)
C4" 0.085(4) 0.052(4) 0.056(3) 0.003(3) 0.001(3) -0.027(3)
C5" 0.065(3) 0.068(4) 0.045(3) 0.017(3) 0.016(3) -0.002(3)
C6" 0.076(4) 0.055(3) 0.074(4) 0.019(3) 0.042(3) 0.016(3)
C7" 0.077(4) 0.085(4) 0.057(3) -0.013(3) 0.019(3) 0.001(3)
N1" 0.046(2) 0.059(3) 0.046(2) 0.004(2) 0.0188(18) 0.0028(19)
N2" 0.170(7) 0.056(4) 0.101(5) -0.003(3) 0.002(4) -0.029(4)
N3" 0.043(2) 0.053(3) 0.042(2) 0.0074(18) 0.0078(19) -0.006(2)
O1" 0.0418(18) 0.063(2) 0.0442(18) 0.0177(16) 0.0064(14) 0.0100(16)
S1" 0.0384(7) 0.0869(11) 0.0532(8) 0.0184(7) 0.0126(6) -0.0090(6)

loop_
_atom_type_symbol
_atom_type_description
_atom_type_scat_dispersion_real
_atom_type_scat_dispersion_imag
_atom_type_scat_source
C C 0.0033 0.0016 'International Tables Vol C Tables 4.2.6.8 and 6.1.1.4'
H H 0.0000 0.0000 'International Tables Vol C Tables 4.2.6.8 and 6.1.1.4'
N N 0.0061 0.0033 'International Tables Vol C Tables 4.2.6.8 and 6.1.1.4'
O O 0.0106 0.0060 'International Tables Vol C Tables 4.2.6.8 and 6.1.1.4'
S S 0.1246 0.1234 'International Tables Vol C Tables 4.2.6.8 and 6.1.1.4'

loop_
_geom_angle_atom_site_label_1
_geom_angle_atom_site_label_2
_geom_angle_atom_site_label_3
_geom_angle
_geom_angle_site_symmetry_1
_geom_angle_site_symmetry_3
_geom_angle_publ_flag
O1 C1 N1 123.9(4) . . ?
O1 C1 C2 118.8(4) . . ?
N1 C1 C2 117.3(4) . . ?
C4 C2 C1 109.9(4) . . ?
C4 C2 C3 109.5(3) . . ?
C1 C2 C3 111.6(3) . . ?
C4 C2 H2 108.6 . . ?
C1 C2 H2 108.6 . . ?
C3 C2 H2 108.6 . . ?
N3 C3 C2 114.6(4) . . ?
N3 C3 S1 124.4(3) . . ?
C2 C3 S1 121.0(3) . . ?
N2 C4 C2 176.1(5) . . ?
N3 C5 H5A 109.5 . . ?
N3 C5 H5B 109.5 . . ?
H5A C5 H5B 109.5 . . ?
N3 C5 H5C 109.5 . . ?
H5A C5 H5C 109.5 . . ?
H5B C5 H5C 109.5 . . ?
N1 C6 H6A 109.5 . . ?
N1 C6 H6B 109.5 . . ?
H6A C6 H6B 109.5 . . ?
N1 C6 H6C 109.5 . . ?
H6A C6 H6C 109.5 . . ?
H6B C6 H6C 109.5 . . ?
N1 C7 H7A 109.5 . . ?
N1 C7 H7B 109.5 . . ?
H7A C7 H7B 109.5 . . ?
N1 C7 H7C 109.5 . . ?
H7A C7 H7C 109.5 . . ?
H7B C7 H7C 109.5 . . ?
C1 N1 C6 124.9(4) . . ?
C1 N1 C7 118.8(4) . . ?
C6 N1 C7 116.1(4) . . ?
C3 N3 C5 123.5(4) . . ?
C3 N3 H3N 117(4) . . ?
C5 N3 H3N 119(4) . . ?
C1 O1 H3N' 146.3(12) . . ?
O1' C1' N1' 123.5(4) . . ?
O1' C1' C2' 118.8(4) . . ?
N1' C1' C2' 117.6(4) . . ?
C4' C2' C1' 110.3(3) . . ?
C4' C2' C3' 108.2(3) . . ?
C1' C2' C3' 112.2(3) . . ?
C4' C2' H2' 108.7 . . ?
C1' C2' H2' 108.7 . . ?
C3' C2' H2' 108.7 . . ?
N3' C3' C2' 113.9(4) . . ?
N3' C3' S1' 125.7(3) . . ?
C2' C3' S1' 120.3(3) . . ?
N2' C4' C2' 177.1(5) . . ?
N3' C5' H5'1 109.5 . . ?
N3' C5' H5'2 109.5 . . ?
H5'1 C5' H5'2 109.5 . . ?
N3' C5' H5'3 109.5 . . ?
H5'1 C5' H5'3 109.5 . . ?
H5'2 C5' H5'3 109.5 . . ?
N1' C6' H6'1 109.5 . . ?
N1' C6' H6'2 109.5 . . ?
H6'1 C6' H6'2 109.5 . . ?
N1' C6' H6'3 109.5 . . ?
H6'1 C6' H6'3 109.5 . . ?
H6'2 C6' H6'3 109.5 . . ?
N1' C7' H7'1 109.5 . . ?
N1' C7' H7'2 109.5 . . ?
H7'1 C7' H7'2 109.5 . . ?
N1' C7' H7'3 109.5 . . ?
H7'1 C7' H7'3 109.5 . . ?
H7'2 C7' H7'3 109.5 . . ?
C1' N1' C7' 119.0(4) . . ?
C1' N1' C6' 125.1(4) . . ?
C7' N1' C6' 115.9(4) . . ?
C3' N3' C5' 122.5(4) . . ?
C3' N3' H3N' 118(3) . . ?
C5' N3' H3N' 119(3) . . ?
C1' O1' H3N" 127.8(15) . . ?
O1" C1" N1" 124.0(4) . . ?
O1" C1" C2" 118.6(4) . . ?
N1" C1" C2" 117.4(4) . . ?
C4" C2" C1" 110.0(4) . . ?
C4" C2" C3" 107.9(4) . . ?
C1" C2" C3" 112.8(3) . . ?
C4" C2" H2" 108.7 . . ?
C1" C2" H2" 108.7 . . ?
C3" C2" H2" 108.7 . . ?
N3" C3" C2" 114.1(4) . . ?
N3" C3" S1" 125.6(3) . . ?
C2" C3" S1" 120.3(3) . . ?
N2" C4" C2" 178.7(7) . . ?
N3" C5" H5"1 109.5 . . ?
N3" C5" H5"2 109.5 . . ?
H5"1 C5" H5"2 109.5 . . ?
N3" C5" H5"3 109.5 . . ?
H5"1 C5" H5"3 109.5 . . ?
H5"2 C5" H5"3 109.5 . . ?
N1" C6" H6"1 109.5 . . ?
N1" C6" H6"2 109.5 . . ?
H6"1 C6" H6"2 109.5 . . ?
N1" C6" H6"3 109.5 . . ?
H6"1 C6" H6"3 109.5 . . ?
H6"2 C6" H6"3 109.5 . . ?
N1" C7" H7"1 109.5 . . ?
N1" C7" H7"2 109.5 . . ?
H7"1 C7" H7"2 109.5 . . ?
N1" C7" H7"3 109.5 . . ?
H7"1 C7" H7"3 109.5 . . ?
H7"2 C7" H7"3 109.5 . . ?
C1" N1" C7" 118.7(4) . . ?
C1" N1" C6" 125.0(4) . . ?
C7" N1" C6" 116.0(4) . . ?
C3" N3" C5" 123.9(4) . . ?
C3" N3" H3N" 117(4) . . ?
C5" N3" H3N" 119(4) . . ?

loop_
_geom_bond_atom_site_label_1
_geom_bond_atom_site_label_2
_geom_bond_distance
_geom_bond_site_symmetry_2
_geom_bond_publ_flag
C1 O1 1.236(5) . ?
C1 N1 1.315(5) . ?
C1 C2 1.535(6) . ?
C2 C4 1.456(7) . ?
C2 C3 1.540(5) . ?
C2 H2 0.9800 . ?
C3 N3 1.308(5) . ?
C3 S1 1.646(4) . ?
C4 N2 1.129(6) . ?
C5 N3 1.447(6) . ?
C5 H5A 0.9600 . ?
C5 H5B 0.9600 . ?
C5 H5C 0.9600 . ?
C6 N1 1.450(7) . ?
C6 H6A 0.9600 . ?
C6 H6B 0.9600 . ?
C6 H6C 0.9600 . ?
C7 N1 1.456(7) . ?
C7 H7A 0.9600 . ?
C7 H7B 0.9600 . ?
C7 H7C 0.9600 . ?
N3 H3N 0.81(5) . ?
O1 H3N' 2.06(5) . ?
C1' O1' 1.232(5) . ?
C1' N1' 1.322(5) . ?
C1' C2' 1.536(5) . ?
C2' C4' 1.462(6) . ?
C2' C3' 1.540(5) . ?
C2' H2' 0.9800 . ?
C3' N3' 1.317(5) . ?
C3' S1' 1.638(4) . ?
C4' N2' 1.133(6) . ?
C5' N3' 1.453(6) . ?
C5' H5'1 0.9600 . ?
C5' H5'2 0.9600 . ?
C5' H5'3 0.9600 . ?
C6' N1' 1.461(6) . ?
C6' H6'1 0.9600 . ?
C6' H6'2 0.9600 . ?
C6' H6'3 0.9600 . ?
C7' N1' 1.459(6) . ?
C7' H7'1 0.9600 . ?
C7' H7'2 0.9600 . ?
C7' H7'3 0.9600 . ?
N3' H3N' 0.86(4) . ?
O1' H3N" 2.03(5) . ?
C1" O1" 1.230(5) . ?
C1" N1" 1.319(6) . ?
C1" C2" 1.532(6) . ?
C2" C4" 1.462(8) . ?
C2" C3" 1.539(6) . ?
C2" H2" 0.9800 . ?
C3" N3" 1.311(5) . ?
C3" S1" 1.650(4) . ?
C4" N2" 1.124(7) . ?
C5" N3" 1.448(6) . ?
C5" H5"1 0.9600 . ?
C5" H5"2 0.9600 . ?
C5" H5"3 0.9600 . ?
C6" N1" 1.462(6) . ?
C6" H6"1 0.9600 . ?
C6" H6"2 0.9600 . ?
C6" H6"3 0.9600 . ?
C7" N1" 1.456(6) . ?
C7" H7"1 0.9600 . ?
C7" H7"2 0.9600 . ?
C7" H7"3 0.9600 . ?
N3" H3N" 0.87(5) . ?

loop_
_geom_hbond_atom_site_label_D
_geom_hbond_atom_site_label_H
_geom_hbond_atom_site_label_A
_geom_hbond_distance_DH
_geom_hbond_distance_HA
_geom_hbond_distance_DA
_geom_hbond_angle_DHA
_geom_hbond_site_symmetry_A
N3" H3N" O1' 0.87(5) 2.03(5) 2.881(5) 169(5) .
N3' H3N' O1 0.86(4) 2.06(5) 2.898(5) 165(4) .
N3 H3N O1" 0.81(5) 2.07(5) 2.871(5) 172(5) 4_465
